data_7105139
loop_
_publ_author_name
'Yoon, Seok Min'
'Song, Hyun Jae'
'Hwang, In-Chul'
'Kim, Kwang S'
'Choi, Hee Cheul'

_publ_section_title
;
 Single crystal structure of copper hexadecafluorophthalocyanine
 (F16CuPc) ribbon.
;
_journal_issue 2
_journal_name_full 'Chemical communications (Cambridge, England)'
_journal_page_first 231
_journal_page_last 233
_journal_paper_doi 10.1039/b914457a
_journal_volume 46
_journal_year 2009
_chemical_formula_moiety 'C32 Cu F16 N8'
_chemical_formula_sum 'C32 Cu F16 N8'
_chemical_formula_weight 863.94
_chemical_name_common 'Copper hexadecafluorophthalocyanine'
_chemical_name_systematic 'Copper hexadecafluorophthalocyanine'
_space_group_IT_number 2
_symmetry_cell_setting triclinic
_symmetry_space_group_name_Hall '-P 1'
_symmetry_space_group_name_H-M 'P -1'
_atom_sites_solution_primary direct
_atom_sites_solution_secondary difmap
_audit_creation_method SHELXL-97
_cell_angle_alpha 86.41(3)
_cell_angle_beta 87.89(3)
_cell_angle_gamma 81.39(3)
_cell_formula_units_Z 2
_cell_length_a 4.7960(10)
_cell_length_b 10.228(2)
_cell_length_c 28.002(6)
_cell_measurement_temperature 173(2)
_cell_volume 1354.9(5)
_computing_cell_refinement 'DENZO (Z. Otwinowski and W. Minor, 1997)'
_computing_data_collection 'ADSC Quantum software'
_computing_data_reduction 'HKL2000 (Z. Otwinowski and W. Minor, 1997)'
_computing_molecular_graphics 'SHELXTL v.6.10 (Bruker-AXS, 2000)'
_computing_publication_material 'SHELXTL v.6.10 (Bruker-AXS, 2000)'
_computing_structure_refinement 'SHELXTL v.6.10 (Bruker-AXS, 2000)'
_computing_structure_solution 'SHELXTL v.6.10 (Bruker-AXS, 2000)'
_diffrn_ambient_temperature 173(2)
_diffrn_detector_area_resol_mean 19.5
_diffrn_measured_fraction_theta_full 0.990
_diffrn_measured_fraction_theta_max 0.990
_diffrn_measurement_device_type 'ADSC Quantum 210'
_diffrn_measurement_method \w-scan
_diffrn_radiation_monochromator graphite
_diffrn_radiation_source white-beam
_diffrn_radiation_type synchrotron
_diffrn_radiation_wavelength 0.8000
_diffrn_reflns_av_R_equivalents 0.0142
_diffrn_reflns_av_sigmaI/netI 0.0374
_diffrn_reflns_limit_h_max 5
_diffrn_reflns_limit_h_min -5
_diffrn_reflns_limit_k_max 12
_diffrn_reflns_limit_k_min -12
_diffrn_reflns_limit_l_max 34
_diffrn_reflns_limit_l_min -34
_diffrn_reflns_number 5204
_diffrn_reflns_theta_full 29.36
_diffrn_reflns_theta_max 29.36
_diffrn_reflns_theta_min 2.02
_exptl_absorpt_coefficient_mu 0.964
_exptl_absorpt_correction_T_max 0.995
_exptl_absorpt_correction_T_min 0.891
_exptl_absorpt_correction_type empirical
_exptl_absorpt_process_details 'Scalepack (Otwinowski & Minor, 1997)'
_exptl_crystal_colour violet
_exptl_crystal_density_diffrn 2.118
_exptl_crystal_density_method 'not measured'
_exptl_crystal_description ribbon
_exptl_crystal_F_000 842
_exptl_crystal_size_max 0.120
_exptl_crystal_size_mid 0.050
_exptl_crystal_size_min 0.010
_refine_diff_density_max 1.345
_refine_diff_density_min -0.697
_refine_diff_density_rms 0.155
_refine_ls_extinction_method none
_refine_ls_goodness_of_fit_ref 1.123
_refine_ls_hydrogen_treatment constr
_refine_ls_matrix_type full
_refine_ls_number_parameters 517
_refine_ls_number_reflns 5204
_refine_ls_number_restraints 0
_refine_ls_restrained_S_all 1.123
_refine_ls_R_factor_all 0.0992
_refine_ls_R_factor_gt 0.0981
_refine_ls_shift/su_max 0.000
_refine_ls_shift/su_mean 0.000
_refine_ls_structure_factor_coef Fsqd
_refine_ls_weighting_details 'calc w=1/[\s^2^(Fo^2^)+(0.1135P)^2^+43.2878P] where P=(Fo^2^+2Fc^2^)/3'
_refine_ls_weighting_scheme calc
_refine_ls_wR_factor_gt 0.2041
_refine_ls_wR_factor_ref 0.2101
_reflns_number_gt 2410
_reflns_number_total 5204
_reflns_threshold_expression >2sigma(I)
_cod_data_source_file b914457a.txt
_cod_data_source_block F16CuPc
_cod_original_sg_symbol_Hall -P1
_cod_original_sg_symbol_H-M P-1
_cod_database_code 7105139

loop_
_symmetry_equiv_pos_as_xyz
'x, y, z'
'-x, -y, -z'

loop_
_atom_site_label
_atom_site_type_symbol
_atom_site_fract_x
_atom_site_fract_y
_atom_site_fract_z
_atom_site_U_iso_or_equiv
_atom_site_adp_type
_atom_site_occupancy
_atom_site_symmetry_multiplicity
_atom_site_calc_flag
_atom_site_refinement_flags
_atom_site_disorder_assembly
_atom_site_disorder_group
Cu1 Cu 0.0000 0.0000 0.5000 0.0413(11) Uani 1 2 d S . .
F1 F -0.755(2) -0.2707(12) 0.3832(4) 0.057(3) Uani 1 1 d . . .
F2 F -0.823(2) -0.2051(12) 0.2886(4) 0.065(3) Uani 1 1 d . . .
F3 F -0.564(2) -0.0173(13) 0.2435(5) 0.072(4) Uani 1 1 d . . .
F4 F -0.211(2) 0.1103(12) 0.2903(4) 0.064(3) Uani 1 1 d . . .
F5 F 0.261(2) 0.3438(11) 0.3254(4) 0.058(3) Uani 1 1 d . . .
F6 F 0.610(2) 0.5320(12) 0.3296(5) 0.067(3) Uani 1 1 d . . .
F7 F 0.857(2) 0.5634(10) 0.4101(5) 0.060(3) Uani 1 1 d . . .
F8 F 0.775(2) 0.4149(10) 0.4911(4) 0.054(3) Uani 1 1 d . . .
N1 N -0.172(3) -0.0276(17) 0.4406(7) 0.049(5) Uani 1 1 d . . .
N2 N 0.016(3) 0.1320(16) 0.3862(6) 0.045(4) Uani 1 1 d . . .
N3 N 0.190(3) 0.1387(14) 0.4661(6) 0.042(4) Uani 1 1 d . . .
N4 N 0.450(3) 0.2020(15) 0.5321(7) 0.038(4) Uani 1 1 d . . .
C1 C -0.355(4) -0.124(2) 0.4364(8) 0.046(5) Uani 1 1 d . . .
C2 C -0.439(4) -0.108(2) 0.3852(8) 0.052(6) Uani 1 1 d . . .
C3 C -0.612(4) -0.176(2) 0.3616(9) 0.055(6) Uani 1 1 d . . .
C4 C -0.658(4) -0.145(2) 0.3140(9) 0.054(6) Uani 1 1 d . . .
C5 C -0.516(4) -0.048(3) 0.2902(9) 0.064(7) Uani 1 1 d . . .
C6 C -0.348(4) 0.017(2) 0.3134(8) 0.055(6) Uani 1 1 d . . .
C7 C -0.304(4) -0.015(2) 0.3628(8) 0.047(5) Uani 1 1 d . . .
C8 C -0.141(3) 0.0348(19) 0.3975(8) 0.038(5) Uani 1 1 d . . .
C9 C 0.165(4) 0.1791(19) 0.4189(7) 0.044(5) Uani 1 1 d . . .
C10 C 0.341(4) 0.286(2) 0.4082(9) 0.049(6) Uani 1 1 d . . .
C11 C 0.379(4) 0.360(2) 0.3674(8) 0.051(6) Uani 1 1 d . . .
C12 C 0.556(4) 0.460(2) 0.3679(10) 0.060(7) Uani 1 1 d . . .
C13 C 0.686(4) 0.471(2) 0.4111(9) 0.054(6) Uani 1 1 d . . .
C14 C 0.641(4) 0.399(2) 0.4514(8) 0.044(5) Uani 1 1 d . . .
C15 C 0.466(4) 0.3044(19) 0.4507(8) 0.045(6) Uani 1 1 d . . .
C16 C 0.367(4) 0.2090(18) 0.4870(8) 0.040(5) Uani 1 1 d . . .
Cu2 Cu 0.5000 0.5000 0.0000 0.0424(11) Uani 1 2 d S . .
F9 F 1.256(2) 0.9197(12) 0.0157(5) 0.063(3) Uani 1 1 d . . .
F10 F 1.293(2) 1.0353(11) 0.0987(5) 0.069(4) Uani 1 1 d . . .
F11 F 1.014(2) 0.9684(13) 0.1765(5) 0.072(4) Uani 1 1 d . . .
F12 F 0.663(2) 0.7821(13) 0.1775(5) 0.069(4) Uani 1 1 d . . .
F13 F 0.157(2) 0.5455(12) 0.2084(4) 0.068(3) Uani 1 1 d . . .
F14 F -0.216(2) 0.3983(15) 0.2509(5) 0.081(4) Uani 1 1 d . . .
F15 F -0.457(2) 0.2280(12) 0.2024(5) 0.068(4) Uani 1 1 d . . .
F16 F -0.310(2) 0.1897(11) 0.1101(4) 0.058(3) Uani 1 1 d . . .
N5 N 0.663(3) 0.6279(15) 0.0343(6) 0.045(4) Uani 1 1 d . . .
N6 N 0.449(3) 0.5972(16) 0.1138(6) 0.043(4) Uani 1 1 d . . .
N7 N 0.296(3) 0.4507(15) 0.0585(6) 0.041(4) Uani 1 1 d . . .
N8 N 0.041(3) 0.2821(16) 0.0286(6) 0.045(4) Uani 1 1 d . . .
C17 C 0.850(4) 0.712(2) 0.0152(8) 0.055(6) Uani 1 1 d . . .
C18 C 0.923(4) 0.7870(18) 0.0523(8) 0.045(5) Uani 1 1 d . . .
C19 C 1.102(4) 0.883(2) 0.0539(8) 0.049(6) Uani 1 1 d . . .
C20 C 1.131(4) 0.941(2) 0.0957(9) 0.056(6) Uani 1 1 d . . .
C21 C 0.974(4) 0.903(2) 0.1376(8) 0.056(6) Uani 1 1 d . . .
C22 C 0.801(4) 0.814(2) 0.1369(9) 0.053(6) Uani 1 1 d . . .
C23 C 0.780(4) 0.758(2) 0.0947(8) 0.049(5) Uani 1 1 d . . .
C24 C 0.610(4) 0.651(2) 0.0823(8) 0.049(6) Uani 1 1 d . . .
C25 C 0.302(4) 0.503(2) 0.1009(7) 0.048(6) Uani 1 1 d . . .
C26 C 0.116(4) 0.442(2) 0.1350(8) 0.047(5) Uani 1 1 d . . .
C27 C 0.041(4) 0.458(2) 0.1832(8) 0.051(6) Uani 1 1 d . . .
C28 C -0.150(4) 0.387(3) 0.2050(8) 0.059(6) Uani 1 1 d . . .
C29 C -0.257(4) 0.292(2) 0.1808(9) 0.056(6) Uani 1 1 d . . .
C30 C -0.193(4) 0.2815(19) 0.1330(8) 0.044(5) Uani 1 1 d . . .
C31 C 0.001(4) 0.3530(19) 0.1103(8) 0.047(5) Uani 1 1 d . . .
C32 C 0.111(3) 0.3561(17) 0.0614(7) 0.035(5) Uani 1 1 d . . .

loop_
_atom_site_aniso_label
_atom_site_aniso_U_11
_atom_site_aniso_U_22
_atom_site_aniso_U_33
_atom_site_aniso_U_23
_atom_site_aniso_U_13
_atom_site_aniso_U_12
Cu1 0.0236(17) 0.038(2) 0.060(2) 0.0048(18) 0.0008(15) -0.0032(14)
F1 0.035(6) 0.065(8) 0.070(8) 0.011(7) 0.000(5) -0.014(6)
F2 0.052(7) 0.065(8) 0.082(9) -0.007(7) -0.016(6) -0.017(6)
F3 0.063(8) 0.086(10) 0.068(9) -0.003(8) -0.012(7) -0.015(7)
F4 0.066(8) 0.061(8) 0.066(8) 0.016(7) -0.012(6) -0.019(7)
F5 0.050(7) 0.059(8) 0.062(8) 0.012(7) -0.002(6) -0.008(6)
F6 0.066(8) 0.055(8) 0.078(9) 0.010(8) 0.015(7) -0.015(6)
F7 0.042(6) 0.039(7) 0.101(10) 0.000(7) 0.013(6) -0.013(6)
F8 0.035(6) 0.036(6) 0.092(9) 0.005(6) 0.006(6) -0.012(5)
N1 0.023(9) 0.052(11) 0.074(13) -0.004(11) 0.020(8) -0.009(8)
N2 0.030(9) 0.042(11) 0.058(11) 0.003(9) 0.006(8) 0.010(8)
N3 0.008(7) 0.034(9) 0.084(14) 0.001(10) -0.008(8) 0.000(7)
N4 0.026(8) 0.024(9) 0.062(12) -0.002(9) 0.002(9) 0.002(7)
C1 0.022(10) 0.058(14) 0.055(15) 0.003(13) 0.002(10) 0.003(10)
C2 0.018(10) 0.058(14) 0.079(17) -0.007(14) -0.010(11) 0.001(11)
C3 0.026(11) 0.061(15) 0.075(18) -0.017(14) -0.009(11) 0.009(11)
C4 0.019(11) 0.065(16) 0.082(19) -0.014(15) -0.003(12) -0.010(11)
C5 0.028(12) 0.098(19) 0.067(17) -0.014(16) -0.015(11) 0.003(13)
C6 0.058(14) 0.043(14) 0.059(16) 0.005(13) 0.005(13) 0.001(12)
C7 0.023(10) 0.044(13) 0.071(17) 0.006(13) -0.005(11) 0.000(10)
C8 0.016(9) 0.035(12) 0.060(15) 0.007(12) 0.007(9) -0.002(9)
C9 0.031(11) 0.039(13) 0.050(14) 0.008(12) -0.003(10) 0.009(10)
C10 0.036(11) 0.037(12) 0.074(17) -0.007(14) 0.020(11) -0.011(10)
C11 0.047(13) 0.060(15) 0.039(13) 0.016(13) 0.023(11) 0.002(11)
C12 0.025(11) 0.064(16) 0.09(2) -0.011(16) 0.015(12) -0.014(11)
C13 0.043(13) 0.064(16) 0.056(16) 0.000(14) 0.003(11) -0.012(11)
C14 0.028(11) 0.048(13) 0.058(15) -0.012(13) -0.016(10) -0.006(10)
C15 0.019(10) 0.041(13) 0.072(15) -0.012(12) -0.004(10) 0.011(10)
C16 0.033(11) 0.025(11) 0.060(15) 0.009(11) 0.013(11) 0.000(9)
Cu2 0.0210(17) 0.044(2) 0.061(2) 0.0010(18) -0.0045(15) -0.0008(14)
F9 0.034(6) 0.070(8) 0.086(9) 0.002(8) -0.009(6) -0.013(6)
F10 0.043(7) 0.047(7) 0.121(11) -0.009(7) -0.018(6) -0.018(6)
F11 0.063(8) 0.076(9) 0.078(9) -0.014(8) -0.026(7) -0.003(7)
F12 0.047(7) 0.092(10) 0.069(8) -0.011(8) -0.002(7) -0.012(7)
F13 0.061(8) 0.071(9) 0.072(8) -0.012(7) -0.005(6) -0.010(7)
F14 0.056(8) 0.119(12) 0.068(9) -0.001(9) 0.019(7) -0.019(7)
F15 0.043(7) 0.072(9) 0.086(9) 0.021(8) 0.013(6) -0.010(6)
F16 0.052(7) 0.045(7) 0.074(8) 0.018(7) 0.011(6) -0.013(6)
N5 0.019(8) 0.045(10) 0.069(13) 0.005(10) -0.001(8) 0.002(7)
N6 0.031(9) 0.045(10) 0.050(10) 0.010(9) -0.006(8) 0.000(8)
N7 0.019(8) 0.037(9) 0.067(12) 0.008(9) -0.008(7) 0.000(7)
N8 0.030(9) 0.048(11) 0.057(12) -0.024(10) -0.009(9) 0.002(8)
C17 0.013(10) 0.092(18) 0.057(15) -0.025(14) -0.007(10) 0.005(11)
C18 0.023(10) 0.031(12) 0.077(17) 0.013(12) -0.010(11) 0.011(9)
C19 0.021(10) 0.043(13) 0.077(17) 0.017(13) -0.004(11) 0.003(10)
C20 0.043(13) 0.033(13) 0.093(19) 0.002(14) -0.035(13) 0.002(11)
C21 0.040(13) 0.046(14) 0.071(17) -0.004(14) -0.017(12) 0.028(12)
C22 0.024(11) 0.049(14) 0.09(2) -0.017(14) -0.022(12) -0.010(10)
C23 0.041(12) 0.040(12) 0.067(16) -0.001(13) -0.017(12) -0.008(10)
C24 0.018(10) 0.056(14) 0.065(16) -0.008(13) -0.008(10) 0.009(10)
C25 0.027(11) 0.057(14) 0.055(15) -0.003(13) -0.020(10) 0.017(11)
C26 0.026(11) 0.050(14) 0.062(15) 0.002(12) -0.006(10) 0.004(10)
C27 0.049(13) 0.038(13) 0.059(15) 0.001(12) 0.005(11) 0.012(11)
C28 0.019(11) 0.097(19) 0.060(16) 0.019(15) 0.000(10) -0.015(12)
C29 0.042(13) 0.042(13) 0.080(18) 0.010(13) 0.007(12) 0.001(11)
C30 0.027(11) 0.041(13) 0.063(15) -0.004(12) 0.005(10) -0.004(10)
C31 0.029(11) 0.040(12) 0.068(16) -0.005(12) -0.012(11) 0.004(10)
C32 0.022(10) 0.019(10) 0.058(14) 0.023(11) -0.004(9) 0.002(8)

loop_
_atom_type_symbol
_atom_type_description
_atom_type_scat_dispersion_real
_atom_type_scat_dispersion_imag
_atom_type_scat_source
C C 0.0033 0.0016 'International Tables Vol C Tables 4.2.6.8 and 6.1.1.4'
N N 0.0061 0.0033 'International Tables Vol C Tables 4.2.6.8 and 6.1.1.4'
F F 0.0171 0.0103 'International Tables Vol C Tables 4.2.6.8 and 6.1.1.4'
Cu Cu 0.3201 1.2651 'International Tables Vol C Tables 4.2.6.8 and 6.1.1.4'

loop_
_geom_angle_atom_site_label_1
_geom_angle_atom_site_label_2
_geom_angle_atom_site_label_3
_geom_angle
_geom_angle_site_symmetry_1
_geom_angle_site_symmetry_3
_geom_angle_publ_flag
N1 Cu1 N1 180.0(8) . 2_556 ?
N1 Cu1 N3 89.2(7) . . ?
N1 Cu1 N3 90.8(7) 2_556 . ?
N1 Cu1 N3 90.8(7) . 2_556 ?
N1 Cu1 N3 89.2(7) 2_556 2_556 ?
N3 Cu1 N3 180.0(9) . 2_556 ?
C8 N1 C1 108.6(17) . . ?
C8 N1 Cu1 128.0(13) . . ?
C1 N1 Cu1 123.4(15) . . ?
C9 N2 C8 121.8(17) . . ?
C16 N3 C9 109.8(17) . . ?
C16 N3 Cu1 124.3(14) . . ?
C9 N3 Cu1 125.9(13) . . ?
C1 N4 C16 120.9(17) 2_556 . ?
N4 C1 N1 130.5(19) 2_556 . ?
N4 C1 C2 124.9(19) 2_556 . ?
N1 C1 C2 104(2) . . ?
C7 C2 C3 122(2) . . ?
C7 C2 C1 108.7(18) . . ?
C3 C2 C1 129(2) . . ?
F1 C3 C4 116.5(18) . . ?
F1 C3 C2 124(2) . . ?
C4 C3 C2 119(2) . . ?
F2 C4 C3 123(2) . . ?
F2 C4 C5 118(2) . . ?
C3 C4 C5 119(2) . . ?
C6 C5 F3 120(2) . . ?
C6 C5 C4 121(2) . . ?
F3 C5 C4 118.7(19) . . ?
C5 C6 F4 121(2) . . ?
C5 C6 C7 119(2) . . ?
F4 C6 C7 119.4(19) . . ?
C2 C7 C6 119(2) . . ?
C2 C7 C8 107.6(19) . . ?
C6 C7 C8 133(2) . . ?
N1 C8 N2 127.3(18) . . ?
N1 C8 C7 110.6(17) . . ?
N2 C8 C7 122(2) . . ?
N2 C9 N3 127.9(19) . . ?
N2 C9 C10 123.7(18) . . ?
N3 C9 C10 108.4(18) . . ?
C11 C10 C15 122(2) . . ?
C11 C10 C9 131(2) . . ?
C15 C10 C9 106.5(19) . . ?
C10 C11 F5 124(2) . . ?
C10 C11 C12 119(2) . . ?
F5 C11 C12 117(2) . . ?
F6 C12 C13 122(2) . . ?
F6 C12 C11 122(2) . . ?
C13 C12 C11 116(2) . . ?
F7 C13 C14 121.2(19) . . ?
F7 C13 C12 115(2) . . ?
C14 C13 C12 124(2) . . ?
F8 C14 C13 120.1(18) . . ?
F8 C14 C15 121(2) . . ?
C13 C14 C15 119.2(19) . . ?
C14 C15 C10 119(2) . . ?
C14 C15 C16 134(2) . . ?
C10 C15 C16 106.3(18) . . ?
N4 C16 N3 130.0(19) . . ?
N4 C16 C15 121.1(19) . . ?
N3 C16 C15 109.0(18) . . ?
N5 Cu2 N5 180.0(7) 2_665 . ?
N5 Cu2 N7 89.7(7) 2_665 2_665 ?
N5 Cu2 N7 90.3(7) . 2_665 ?
N5 Cu2 N7 90.3(7) 2_665 . ?
N5 Cu2 N7 89.7(7) . . ?
N7 Cu2 N7 179.998(3) 2_665 . ?
C24 N5 C17 109.0(17) . . ?
C24 N5 Cu2 124.6(14) . . ?
C17 N5 Cu2 126.4(14) . . ?
C24 N6 C25 119.6(18) . . ?
C25 N7 C32 109.6(17) . . ?
C25 N7 Cu2 126.3(14) . . ?
C32 N7 Cu2 124.1(13) . . ?
C32 N8 C17 121.2(18) . 2_665 ?
N8 C17 N5 127.7(19) 2_665 . ?
N8 C17 C18 124(2) 2_665 . ?
N5 C17 C18 108.4(18) . . ?
C23 C18 C19 116(2) . . ?
C23 C18 C17 110.6(18) . . ?
C19 C18 C17 133(2) . . ?
F9 C19 C20 117.2(19) . . ?
F9 C19 C18 123(2) . . ?
C20 C19 C18 120(2) . . ?
F10 C20 C19 122(2) . . ?
F10 C20 C21 119(2) . . ?
C19 C20 C21 119(2) . . ?
C22 C21 F11 124(2) . . ?
C22 C21 C20 122(2) . . ?
F11 C21 C20 114(2) . . ?
C21 C22 F12 119(2) . . ?
C21 C22 C23 117(2) . . ?
F12 C22 C23 123.9(19) . . ?
C22 C23 C18 125(2) . . ?
C22 C23 C24 130(2) . . ?
C18 C23 C24 104.5(18) . . ?
N6 C24 N5 130.5(19) . . ?
N6 C24 C23 122.1(19) . . ?
N5 C24 C23 107(2) . . ?
N7 C25 N6 129(2) . . ?
N7 C25 C26 109.6(18) . . ?
N6 C25 C26 121.3(19) . . ?
C31 C26 C27 120(2) . . ?
C31 C26 C25 105.9(18) . . ?
C27 C26 C25 134(2) . . ?
C28 C27 F13 119.9(19) . . ?
C28 C27 C26 120(2) . . ?
F13 C27 C26 120.3(19) . . ?
F14 C28 C27 120(2) . . ?
F14 C28 C29 119(2) . . ?
C27 C28 C29 121(2) . . ?
F15 C29 C30 121(2) . . ?
F15 C29 C28 119(2) . . ?
C30 C29 C28 119(2) . . ?
F16 C30 C29 117.3(19) . . ?
F16 C30 C31 121.8(18) . . ?
C29 C30 C31 120.7(19) . . ?
C26 C31 C30 120(2) . . ?
C26 C31 C32 109.0(19) . . ?
C30 C31 C32 131.4(18) . . ?
N8 C32 N7 130.3(18) . . ?
N8 C32 C31 123.8(17) . . ?
N7 C32 C31 106.0(17) . . ?

loop_
_geom_bond_atom_site_label_1
_geom_bond_atom_site_label_2
_geom_bond_distance
_geom_bond_site_symmetry_2
_geom_bond_publ_flag
Cu1 N1 1.936(18) . ?
Cu1 N1 1.936(18) 2_556 ?
Cu1 N3 1.976(16) . ?
Cu1 N3 1.976(16) 2_556 ?
F1 C3 1.37(3) . ?
F2 C4 1.32(2) . ?
F3 C5 1.34(2) . ?
F4 C6 1.35(2) . ?
F5 C11 1.35(2) . ?
F6 C12 1.30(3) . ?
F7 C13 1.34(2) . ?
F8 C14 1.33(2) . ?
N1 C8 1.34(2) . ?
N1 C1 1.43(3) . ?
N2 C9 1.34(2) . ?
N2 C8 1.35(2) . ?
N3 C16 1.36(2) . ?
N3 C9 1.36(2) . ?
N4 C1 1.27(2) 2_556 ?
N4 C16 1.33(2) . ?
C1 N4 1.27(2) 2_556 ?
C1 C2 1.49(3) . ?
C2 C7 1.34(3) . ?
C2 C3 1.37(3) . ?
C3 C4 1.37(3) . ?
C4 C5 1.41(3) . ?
C5 C6 1.33(3) . ?
C6 C7 1.42(3) . ?
C7 C8 1.43(3) . ?
C9 C10 1.48(3) . ?
C10 C11 1.35(3) . ?
C10 C15 1.39(3) . ?
C11 C12 1.43(3) . ?
C12 C13 1.40(3) . ?
C13 C14 1.34(3) . ?
C14 C15 1.37(3) . ?
C15 C16 1.48(3) . ?
Cu2 N5 1.940(16) 2_665 ?
Cu2 N5 1.940(16) . ?
Cu2 N7 1.955(16) 2_665 ?
Cu2 N7 1.955(16) . ?
F9 C19 1.34(2) . ?
F10 C20 1.34(2) . ?
F11 C21 1.35(2) . ?
F12 C22 1.34(3) . ?
F13 C27 1.36(2) . ?
F14 C28 1.32(2) . ?
F15 C29 1.35(2) . ?
F16 C30 1.37(2) . ?
N5 C24 1.39(3) . ?
N5 C17 1.41(3) . ?
N6 C24 1.30(3) . ?
N6 C25 1.35(3) . ?
N7 C25 1.33(2) . ?
N7 C32 1.40(2) . ?
N8 C32 1.31(2) . ?
N8 C17 1.32(3) 2_665 ?
C17 N8 1.32(3) 2_665 ?
C17 C18 1.41(3) . ?
C18 C23 1.39(3) . ?
C18 C19 1.40(3) . ?
C19 C20 1.37(3) . ?
C20 C21 1.43(3) . ?
C21 C22 1.32(3) . ?
C22 C23 1.36(3) . ?
C23 C24 1.52(3) . ?
C25 C26 1.45(3) . ?
C26 C31 1.37(3) . ?
C26 C27 1.40(3) . ?
C27 C28 1.36(3) . ?
C28 C29 1.38(3) . ?
C29 C30 1.37(3) . ?
C30 C31 1.38(3) . ?
C31 C32 1.45(3) . ?

loop_
_geom_torsion_atom_site_label_1
_geom_torsion_atom_site_label_2
_geom_torsion_atom_site_label_3
_geom_torsion_atom_site_label_4
_geom_torsion
_geom_torsion_site_symmetry_1
_geom_torsion_site_symmetry_2
_geom_torsion_site_symmetry_3
_geom_torsion_site_symmetry_4
_geom_torsion_publ_flag
N1 Cu1 N1 C8 -164(13) 2_556 . . . ?
N3 Cu1 N1 C8 0.3(15) . . . . ?
N3 Cu1 N1 C8 -179.7(15) 2_556 . . . ?
N1 Cu1 N1 C1 15(14) 2_556 . . . ?
N3 Cu1 N1 C1 179.1(13) . . . . ?
N3 Cu1 N1 C1 -0.9(13) 2_556 . . . ?
N1 Cu1 N3 C16 -179.5(13) . . . . ?
N1 Cu1 N3 C16 0.5(13) 2_556 . . . ?
N3 Cu1 N3 C16 150(28) 2_556 . . . ?
N1 Cu1 N3 C9 1.0(13) . . . . ?
N1 Cu1 N3 C9 -179.0(13) 2_556 . . . ?
N3 Cu1 N3 C9 -29(28) 2_556 . . . ?
C8 N1 C1 N4 -177.1(18) . . . 2_556 ?
Cu1 N1 C1 N4 4(3) . . . 2_556 ?
C8 N1 C1 C2 -2.2(18) . . . . ?
Cu1 N1 C1 C2 178.8(11) . . . . ?
N4 C1 C2 C7 178.0(17) 2_556 . . . ?
N1 C1 C2 C7 2.7(19) . . . . ?
N4 C1 C2 C3 -5(3) 2_556 . . . ?
N1 C1 C2 C3 179.8(18) . . . . ?
C7 C2 C3 F1 -179.8(16) . . . . ?
C1 C2 C3 F1 4(3) . . . . ?
C7 C2 C3 C4 -2(3) . . . . ?
C1 C2 C3 C4 -178.9(18) . . . . ?
F1 C3 C4 F2 -2(3) . . . . ?
C2 C3 C4 F2 -179.6(16) . . . . ?
F1 C3 C4 C5 -179.9(16) . . . . ?
C2 C3 C4 C5 2(3) . . . . ?
F2 C4 C5 C6 179.6(18) . . . . ?
C3 C4 C5 C6 -2(3) . . . . ?
F2 C4 C5 F3 3(3) . . . . ?
C3 C4 C5 F3 -179.2(17) . . . . ?
F3 C5 C6 F4 -3(3) . . . . ?
C4 C5 C6 F4 179.9(17) . . . . ?
F3 C5 C6 C7 178.7(17) . . . . ?
C4 C5 C6 C7 2(3) . . . . ?
C3 C2 C7 C6 2(3) . . . . ?
C1 C2 C7 C6 179.1(16) . . . . ?
C3 C2 C7 C8 -179.4(16) . . . . ?
C1 C2 C7 C8 -2(2) . . . . ?
C5 C6 C7 C2 -2(3) . . . . ?
F4 C6 C7 C2 -179.7(16) . . . . ?
C5 C6 C7 C8 -179.9(19) . . . . ?
F4 C6 C7 C8 2(3) . . . . ?
C1 N1 C8 N2 -179.5(16) . . . . ?
Cu1 N1 C8 N2 -1(3) . . . . ?
C1 N1 C8 C7 1.0(19) . . . . ?
Cu1 N1 C8 C7 180.0(12) . . . . ?
C9 N2 C8 N1 0(3) . . . . ?
C9 N2 C8 C7 179.0(15) . . . . ?
C2 C7 C8 N1 1(2) . . . . ?
C6 C7 C8 N1 179.3(19) . . . . ?
C2 C7 C8 N2 -178.7(15) . . . . ?
C6 C7 C8 N2 0(3) . . . . ?
C8 N2 C9 N3 2(2) . . . . ?
C8 N2 C9 C10 179.9(15) . . . . ?
C16 N3 C9 N2 178.2(16) . . . . ?
Cu1 N3 C9 N2 -2(2) . . . . ?
C16 N3 C9 C10 0.0(18) . . . . ?
Cu1 N3 C9 C10 179.6(10) . . . . ?
N2 C9 C10 C11 4(3) . . . . ?
N3 C9 C10 C11 -177.4(18) . . . . ?
N2 C9 C10 C15 -178.6(15) . . . . ?
N3 C9 C10 C15 -0.2(18) . . . . ?
C15 C10 C11 F5 179.7(16) . . . . ?
C9 C10 C11 F5 -3(3) . . . . ?
C15 C10 C11 C12 1(3) . . . . ?
C9 C10 C11 C12 177.7(17) . . . . ?
C10 C11 C12 F6 177.3(17) . . . . ?
F5 C11 C12 F6 -2(3) . . . . ?
C10 C11 C12 C13 2(3) . . . . ?
F5 C11 C12 C13 -177.0(17) . . . . ?
F6 C12 C13 F7 3(3) . . . . ?
C11 C12 C13 F7 178.3(16) . . . . ?
F6 C12 C13 C14 -179.2(18) . . . . ?
C11 C12 C13 C14 -4(3) . . . . ?
F7 C13 C14 F8 -2(3) . . . . ?
C12 C13 C14 F8 179.8(18) . . . . ?
F7 C13 C14 C15 -179.5(16) . . . . ?
C12 C13 C14 C15 2(3) . . . . ?
F8 C14 C15 C10 -176.8(15) . . . . ?
C13 C14 C15 C10 1(3) . . . . ?
F8 C14 C15 C16 3(3) . . . . ?
C13 C14 C15 C16 -179.5(18) . . . . ?
C11 C10 C15 C14 -2(3) . . . . ?
C9 C10 C15 C14 -179.7(15) . . . . ?
C11 C10 C15 C16 177.8(16) . . . . ?
C9 C10 C15 C16 0.4(18) . . . . ?
C1 N4 C16 N3 -3(3) 2_556 . . . ?
C1 N4 C16 C15 176.7(15) 2_556 . . . ?
C9 N3 C16 N4 -180.0(16) . . . . ?
Cu1 N3 C16 N4 0(2) . . . . ?
C9 N3 C16 C15 0.2(18) . . . . ?
Cu1 N3 C16 C15 -179.4(10) . . . . ?
C14 C15 C16 N4 0(3) . . . . ?
C10 C15 C16 N4 179.8(15) . . . . ?
C14 C15 C16 N3 179.7(18) . . . . ?
C10 C15 C16 N3 -0.4(18) . . . . ?
N5 Cu2 N5 C24 138(16) 2_665 . . . ?
N7 Cu2 N5 C24 -179.9(14) 2_665 . . . ?
N7 Cu2 N5 C24 0.1(14) . . . . ?
N5 Cu2 N5 C17 -42(16) 2_665 . . . ?
N7 Cu2 N5 C17 0.3(14) 2_665 . . . ?
N7 Cu2 N5 C17 -179.7(14) . . . . ?
N5 Cu2 N7 C25 -179.2(14) 2_665 . . . ?
N5 Cu2 N7 C25 0.8(14) . . . . ?
N7 Cu2 N7 C25 22(15) 2_665 . . . ?
N5 Cu2 N7 C32 -1.4(12) 2_665 . . . ?
N5 Cu2 N7 C32 178.5(12) . . . . ?
N7 Cu2 N7 C32 -161(15) 2_665 . . . ?
C24 N5 C17 N8 177.5(18) . . . 2_665 ?
Cu2 N5 C17 N8 -3(3) . . . 2_665 ?
C24 N5 C17 C18 1.8(19) . . . . ?
Cu2 N5 C17 C18 -178.4(11) . . . . ?
N8 C17 C18 C23 -178.3(18) 2_665 . . . ?
N5 C17 C18 C23 -2(2) . . . . ?
N8 C17 C18 C19 3(3) 2_665 . . . ?
N5 C17 C18 C19 178.9(17) . . . . ?
C23 C18 C19 F9 179.3(16) . . . . ?
C17 C18 C19 F9 -2(3) . . . . ?
C23 C18 C19 C20 1(2) . . . . ?
C17 C18 C19 C20 179.2(18) . . . . ?
F9 C19 C20 F10 3(3) . . . . ?
C18 C19 C20 F10 -178.3(15) . . . . ?
F9 C19 C20 C21 -179.2(15) . . . . ?
C18 C19 C20 C21 0(3) . . . . ?
F10 C20 C21 C22 177.7(17) . . . . ?
C19 C20 C21 C22 0(3) . . . . ?
F10 C20 C21 F11 -1(2) . . . . ?
C19 C20 C21 F11 -179.0(15) . . . . ?
F11 C21 C22 F12 -2(3) . . . . ?
C20 C21 C22 F12 179.3(16) . . . . ?
F11 C21 C22 C23 179.3(16) . . . . ?
C20 C21 C22 C23 1(3) . . . . ?
C21 C22 C23 C18 0(3) . . . . ?
F12 C22 C23 C18 -179.0(17) . . . . ?
C21 C22 C23 C24 178.2(18) . . . . ?
F12 C22 C23 C24 0(3) . . . . ?
C19 C18 C23 C22 0(3) . . . . ?
C17 C18 C23 C22 -179.1(18) . . . . ?
C19 C18 C23 C24 -179.1(15) . . . . ?
C17 C18 C23 C24 2.0(19) . . . . ?
C25 N6 C24 N5 0(3) . . . . ?
C25 N6 C24 C23 179.9(15) . . . . ?
C17 N5 C24 N6 179.2(18) . . . . ?
Cu2 N5 C24 N6 -1(3) . . . . ?
C17 N5 C24 C23 -0.6(19) . . . . ?
Cu2 N5 C24 C23 179.6(11) . . . . ?
C22 C23 C24 N6 0(3) . . . . ?
C18 C23 C24 N6 179.3(16) . . . . ?
C22 C23 C24 N5 -179.7(19) . . . . ?
C18 C23 C24 N5 -0.8(19) . . . . ?
C32 N7 C25 N6 -179.5(16) . . . . ?
Cu2 N7 C25 N6 -1(3) . . . . ?
C32 N7 C25 C26 0.4(18) . . . . ?
Cu2 N7 C25 C26 178.4(11) . . . . ?
C24 N6 C25 N7 1(3) . . . . ?
C24 N6 C25 C26 -179.0(16) . . . . ?
N7 C25 C26 C31 0(2) . . . . ?
N6 C25 C26 C31 179.6(16) . . . . ?
N7 C25 C26 C27 -179.9(19) . . . . ?
N6 C25 C26 C27 0(3) . . . . ?
C31 C26 C27 C28 -1(3) . . . . ?
C25 C26 C27 C28 178.1(19) . . . . ?
C31 C26 C27 F13 179.3(16) . . . . ?
C25 C26 C27 F13 -1(3) . . . . ?
F13 C27 C28 F14 -3(3) . . . . ?
C26 C27 C28 F14 178.1(18) . . . . ?
F13 C27 C28 C29 -176.4(17) . . . . ?
C26 C27 C28 C29 4(3) . . . . ?
F14 C28 C29 F15 10(3) . . . . ?
C27 C28 C29 F15 -176.5(17) . . . . ?
F14 C28 C29 C30 178.9(18) . . . . ?
C27 C28 C29 C30 -7(3) . . . . ?
F15 C29 C30 F16 -9(3) . . . . ?
C28 C29 C30 F16 -178.1(17) . . . . ?
F15 C29 C30 C31 176.5(16) . . . . ?
C28 C29 C30 C31 7(3) . . . . ?
C27 C26 C31 C30 2(3) . . . . ?
C25 C26 C31 C30 -178.1(16) . . . . ?
C27 C26 C31 C32 179.7(16) . . . . ?
C25 C26 C31 C32 0.1(19) . . . . ?
F16 C30 C31 C26 -178.9(16) . . . . ?
C29 C30 C31 C26 -5(3) . . . . ?
F16 C30 C31 C32 3(3) . . . . ?
C29 C30 C31 C32 177.7(19) . . . . ?
C17 N8 C32 N7 1(3) 2_665 . . . ?
C17 N8 C32 C31 -179.1(16) 2_665 . . . ?
C25 N7 C32 N8 179.5(16) . . . . ?
Cu2 N7 C32 N8 1(2) . . . . ?
C25 N7 C32 C31 -0.4(17) . . . . ?
Cu2 N7 C32 C31 -178.4(11) . . . . ?
C26 C31 C32 N8 -179.7(15) . . . . ?
C30 C31 C32 N8 -2(3) . . . . ?
C26 C31 C32 N7 0.2(18) . . . . ?
C30 C31 C32 N7 178.1(18) . . . . ?
